data_9010095
loop_
_publ_author_name
'Redhammer, G. J.'
'Amthauer, G.'
'Roth, G.'
'Tippelt, G.'
'Lottermoser, W.'

_publ_section_title
;Single crystal X-ray diffraction and temperature dependent 57Fe Mossbauer
 spectroscopy on the hedenbergite - aegirine (Ca,Na)(Fe2+,Fe3+)Si2O6 solid
 solution Locality: synthetic Sample: Nahp22a, T = 298 K
;
_journal_name_full 'American Mineralogist'
_journal_page_first 1271
_journal_page_last 1292
_journal_paper_doi 10.2138/am.2006.2173
_journal_volume 91
_journal_year 2006
_chemical_compound_source Synthetic
_chemical_formula_sum 'Fe Na O6 Si2'
_chemical_name_mineral Aegirine
_space_group_IT_number 15
_symmetry_space_group_name_Hall '-C 2yc'
_symmetry_space_group_name_H-M 'C 1 2/c 1'
_cell_angle_alpha 90
_cell_angle_beta 107.396
_cell_angle_gamma 90
_cell_length_a 9.6554
_cell_length_b 8.7952
_cell_length_c 5.2942
_cell_formula_units_Z 4
_cell_volume 429.026
_database_code_amcsd 0004216
_diffrn_ambient_temperature 298
_exptl_crystal_density_diffrn 3.576
_cod_original_formula_sum 'Na Fe Si2 O6'
_cod_database_code 9010095

loop_
_space_group_symop_operation_xyz
x,y,z
1/2+x,1/2+y,z
x,-y,1/2+z
1/2+x,1/2-y,1/2+z
-x,y,1/2-z
1/2-x,1/2+y,1/2-z
-x,-y,-z
1/2-x,1/2-y,-z

loop_
_atom_site_label
_atom_site_fract_x
_atom_site_fract_y
_atom_site_fract_z
_atom_site_U_iso_or_equiv
Na2 0.00000 0.29890 0.25000 0.01060
Fe1 0.00000 0.89890 0.25000 0.00460
Si 0.29070 0.08930 0.23580 0.00280
O1 0.11440 0.07850 0.13790 0.00680
O2 0.35890 0.25580 0.30150 0.00950
O3 0.35190 0.00810 0.01290 0.00840

loop_
_cod_related_entry_id
_cod_related_entry_database
_cod_related_entry_code
1 AMCSD 0004216
